data_8107500
loop_
_publ_author_name
'Zhao, Jin-Feng'
'Zhang, Wen-Wen'
'Ye, Jiang-Hai'
'He, Kang'
'Zou, Juan'

_publ_section_title
;
 Synthesis and crystal structure of
 1-((3R,10S,13S,17S)-10,13-dimethyl-3-(m-tolylamino)hexadecahydro-1H-cyclopenta[\a]phenanthren-17-yl)ethan-1-one,
 C28H41NO
;
_journal_issue 3
_journal_name_full 'Zeitschrift f\"ur Kristallographie - New Crystal Structures'
_journal_page_first 579
_journal_page_last 581
_journal_paper_doi 10.1515/ncrs-2023-0105
_journal_volume 238
_journal_year 2023
_chemical_formula_sum 'C28 H41 N O'
_chemical_formula_weight 407.62
_chemical_name_systematic
;
1-((3<i>R</i>,10<i>S</i>,13<i>S</i>,17<i>S</i>)-10,13-
dimethyl-3-(m-tolylamino)hexadecahydro-1<i>H</i>-
cyclopenta[<i>\a</i>]phenanthren-17-yl)ethan-1-one
;
_space_group_crystal_system triclinic
_space_group_IT_number 1
_space_group_name_Hall 'P 1'
_space_group_name_H-M_alt 'P 1'
_atom_sites_solution_hydrogens geom
_audit_creation_method SHELXL-2018/3
_cell_angle_alpha 111.561(4)
_cell_angle_beta 96.486(4)
_cell_angle_gamma 97.128(4)
_cell_formula_units_Z 1
_cell_length_a 6.3144(8)
_cell_length_b 9.7315(13)
_cell_length_c 10.5867(14)
_cell_measurement_reflns_used 6602
_cell_measurement_temperature 273(2)
_cell_measurement_theta_max 30.71
_cell_measurement_theta_min 4.20
_cell_volume 591.41(14)
_computing_cell_refinement 'SAINT (Brucker, 2012)[2]'
_computing_data_collection 'APEX2 (Brucker, 2012)[2]'
_computing_data_reduction 'SAINT (Brucker, 2012)[2]'
_computing_molecular_graphics 'Diamond 4.0[4]'
_computing_publication_material 'Olex2 (Dolomanov et al., 2009)[1]'
_computing_structure_refinement 'SHELXL-2018/3 (Sheldrick, 2018)'
_computing_structure_solution 'SHELXT 2014/5 (Sheldrick, 2014)'
_diffrn_ambient_temperature 273(2)
_diffrn_measured_fraction_theta_full 0.977
_diffrn_measured_fraction_theta_max 0.984
_diffrn_measurement_device_type 'Bruker APEX-II CCD'
_diffrn_measurement_method '\f and \w scans'
_diffrn_radiation_type MoK\a
_diffrn_radiation_wavelength 0.71073
_diffrn_reflns_av_R_equivalents 0.0497
_diffrn_reflns_av_unetI/netI 0.0721
_diffrn_reflns_Laue_measured_fraction_full 0.977
_diffrn_reflns_Laue_measured_fraction_max 0.984
_diffrn_reflns_limit_h_max 10
_diffrn_reflns_limit_h_min -10
_diffrn_reflns_limit_k_max 15
_diffrn_reflns_limit_k_min -15
_diffrn_reflns_limit_l_max 17
_diffrn_reflns_limit_l_min -17
_diffrn_reflns_number 29665
_diffrn_reflns_point_group_measured_fraction_full 0.974
_diffrn_reflns_point_group_measured_fraction_max 0.977
_diffrn_reflns_theta_full 25.242
_diffrn_reflns_theta_max 35.592
_diffrn_reflns_theta_min 4.202
_exptl_absorpt_coefficient_mu 0.068
_exptl_absorpt_correction_T_max 0.7470
_exptl_absorpt_correction_T_min 0.6799
_exptl_absorpt_correction_type multi-scan
_exptl_absorpt_process_details
;
 SADABS 2016/2: Krause, L., Herbst-Irmer, R., Sheldrick G.M. & Stalke D.,
 J. Appl. Cryst. 48 (2015) 3-10
;
_exptl_crystal_colour colourless
_exptl_crystal_density_diffrn 1.144
_exptl_crystal_description block
_exptl_crystal_F_000 224
_exptl_crystal_size_max 0.23
_exptl_crystal_size_mid 0.20
_exptl_crystal_size_min 0.18
_refine_diff_density_max 0.163
_refine_diff_density_min -0.118
_refine_diff_density_rms 0.025
_refine_ls_abs_structure_details
;
 Flack x determined using 1790 quotients [(I+)-(I-)]/[(I+)+(I-)]
 (Parsons, Flack and Wagner, Acta Cryst. B69 (2013) 249-259).
;
_refine_ls_abs_structure_Flack -0.5(6)
_refine_ls_extinction_coef .
_refine_ls_extinction_method none
_refine_ls_goodness_of_fit_ref 0.995
_refine_ls_hydrogen_treatment constr
_refine_ls_matrix_type full
_refine_ls_number_parameters 275
_refine_ls_number_reflns 10643
_refine_ls_number_restraints 3
_refine_ls_restrained_S_all 0.995
_refine_ls_R_factor_all 0.1444
_refine_ls_R_factor_gt 0.0579
_refine_ls_shift/su_max 0.000
_refine_ls_shift/su_mean 0.000
_refine_ls_structure_factor_coef Fsqd
_refine_ls_weighting_details 'w=1/[\s^2^(Fo^2^)+(0.0786P)^2^+0.0035P] where P=(Fo^2^+2Fc^2^)/3'
_refine_ls_weighting_scheme calc
_refine_ls_wR_factor_gt 0.1358
_refine_ls_wR_factor_ref 0.1687
_reflns_Friedel_coverage 0.985
_reflns_Friedel_fraction_full 0.972
_reflns_Friedel_fraction_max 0.970
_reflns_number_gt 4969
_reflns_number_total 10643
_reflns_threshold_expression 'I > 2\s(I)'
_cod_data_source_file suppl_j_ncrs-2023-0105_suppl_001.cif
_cod_data_source_block A
_cod_database_code 8107500
_shelx_shelxl_version_number 2018/3
_shelx_space_group_comment
;
The symmetry employed for this shelxl refinement is uniquely defined
by the following loop, which should always be used as a source of
symmetry information in preference to the above space-group names.
They are only intended as comments.
;

loop_
_space_group_symop_operation_xyz
'x, y, z'

loop_
_atom_site_label
_atom_site_type_symbol
_atom_site_fract_x
_atom_site_fract_y
_atom_site_fract_z
_atom_site_U_iso_or_equiv
_atom_site_adp_type
_atom_site_occupancy
_atom_site_site_symmetry_order
_atom_site_calc_flag
_atom_site_refinement_flags_posn
_atom_site_refinement_flags_adp
_atom_site_refinement_flags_occupancy
_atom_site_disorder_assembly
_atom_site_disorder_group
C1 C 0.3977(3) 0.3899(3) 0.4830(2) 0.0580(5) Uani 1 1 d . . . . .
C2 C 0.4134(4) 0.2901(3) 0.3364(3) 0.0660(6) Uani 1 1 d . . . . .
C3 C 0.5357(4) 0.3772(3) 0.2645(2) 0.0626(6) Uani 1 1 d . . . . .
C4 C 0.7569(4) 0.4556(3) 0.3507(2) 0.0636(6) Uani 1 1 d . . . . .
C5 C 0.7349(3) 0.5587(2) 0.4958(2) 0.0532(5) Uani 1 1 d . . . . .
C6 C 0.9502(4) 0.6565(3) 0.5788(2) 0.0655(6) Uani 1 1 d . . . . .
C7 C 0.9194(4) 0.7696(3) 0.7155(3) 0.0623(6) Uani 1 1 d . . . . .
C8 C 0.8023(3) 0.6947(2) 0.7991(2) 0.0482(4) Uani 1 1 d . . . . .
C9 C 0.5854(3) 0.5940(2) 0.7120(2) 0.0455(4) Uani 1 1 d . . . . .
C10 C 0.6183(3) 0.4744(2) 0.5742(2) 0.0452(4) Uani 1 1 d . . . . .
C11 C 0.4537(3) 0.5303(3) 0.7978(2) 0.0574(5) Uani 1 1 d . . . . .
C12 C 0.4256(3) 0.6487(3) 0.9350(2) 0.0586(5) Uani 1 1 d . . . . .
C13 C 0.6450(3) 0.7380(2) 1.0210(2) 0.0506(5) Uani 1 1 d . . . . .
C14 C 0.7597(3) 0.8082(2) 0.9327(2) 0.0510(5) Uani 1 1 d . . . . .
C15 C 0.9502(4) 0.9224(3) 1.0348(3) 0.0683(6) Uani 1 1 d . . . . .
C16 C 0.8640(5) 0.9831(3) 1.1697(3) 0.0742(8) Uani 1 1 d . . . . .
C17 C 0.6437(4) 0.8823(3) 1.1511(2) 0.0630(6) Uani 1 1 d . . . . .
C18 C 0.7770(4) 0.6357(3) 1.0651(3) 0.0619(5) Uani 1 1 d . . . . .
C19 C 0.7492(4) 0.3612(3) 0.6009(3) 0.0597(5) Uani 1 1 d . . . . .
C20 C 0.6025(5) 0.8535(4) 1.2784(3) 0.0785(8) Uani 1 1 d . . . . .
C21 C 0.3787(5) 0.7898(5) 1.2826(3) 0.0927(10) Uani 1 1 d . . . . .
C22 C 0.3938(4) 0.2477(3) 0.0107(2) 0.0582(5) Uani 1 1 d . . . . .
C23 C 0.2002(4) 0.3021(3) 0.0190(3) 0.0659(6) Uani 1 1 d . . . . .
C24 C 0.0503(5) 0.2646(3) -0.1018(3) 0.0733(7) Uani 1 1 d . . . . .
C25 C 0.0917(5) 0.1728(3) -0.2267(3) 0.0751(8) Uani 1 1 d . . . . .
C26 C 0.2823(4) 0.1180(3) -0.2354(2) 0.0662(6) Uani 1 1 d . . . . .
C27 C 0.4297(4) 0.1554(3) -0.1170(3) 0.0619(5) Uani 1 1 d . . . . .
C28 C 0.3295(7) 0.0177(4) -0.3736(3) 0.0950(10) Uani 1 1 d . . . . .
H2 H 0.286160 0.861779 1.285845 0.139 Uiso 1 1 calc R U . . .
H2A H 0.268610 0.245986 0.284028 0.079 Uiso 1 1 calc R U . . .
H3 H -0.009967 0.147496 -0.306053 0.090 Uiso 1 1 calc R U . . .
H4 H -0.078205 0.302238 -0.097239 0.088 Uiso 1 1 calc R U . . .
H5 H 0.557943 0.117436 -0.122952 0.074 Uiso 1 1 calc R U . . .
H6 H 0.466386 0.059277 -0.387947 0.143 Uiso 1 1 calc R U . . .
H7 H 0.217260 0.011219 -0.445791 0.143 Uiso 1 1 calc R U . . .
H10 H 0.454228 0.455106 0.259918 0.075 Uiso 1 1 calc R U . . .
H11 H 1.048614 0.593444 0.594993 0.079 Uiso 1 1 calc R U . . .
H12 H 0.836240 0.840490 0.698906 0.075 Uiso 1 1 calc R U . . .
H13 H 1.059874 0.825148 0.768663 0.075 Uiso 1 1 calc R U . . .
H14 H 0.994145 1.002413 1.004148 0.082 Uiso 1 1 calc R U . . .
H15 H 1.073146 0.874494 1.045246 0.082 Uiso 1 1 calc R U . . .
H16 H 0.845375 1.086204 1.191010 0.089 Uiso 1 1 calc R U . . .
H17 H 0.964709 0.980306 1.244709 0.089 Uiso 1 1 calc R U . . .
H18 H 0.692383 0.585540 1.110549 0.093 Uiso 1 1 calc R U . . .
H19 H 0.907108 0.695209 1.127129 0.093 Uiso 1 1 calc R U . . .
H20 H 0.814098 0.562491 0.985159 0.093 Uiso 1 1 calc R U . . .
H23 H 0.307670 0.462744 0.479629 0.070 Uiso 1 1 calc R U . . .
H24 H 0.487086 0.208983 0.338372 0.079 Uiso 1 1 calc R U . . .
H26 H 0.326338 0.328399 0.525568 0.070 Uiso 1 1 calc R U . . .
H27 H 0.670504 0.308897 0.647208 0.090 Uiso 1 1 calc R U . . .
H28A H 0.886728 0.413822 0.657458 0.090 Uiso 1 1 calc R U . . .
H28 H 0.334774 -0.080802 -0.374485 0.143 Uiso 1 1 calc R U . . .
H29 H 0.771896 0.290263 0.514628 0.090 Uiso 1 1 calc R U . . .
H30 H 0.500138 0.660506 0.686808 0.055 Uiso 1 1 calc R U . . .
H31 H 0.337780 0.716762 0.917205 0.070 Uiso 1 1 calc R U . . .
H32 H 0.350606 0.599686 0.986402 0.070 Uiso 1 1 calc R U . . .
H33 H 0.326434 0.699976 1.201641 0.139 Uiso 1 1 calc R U . . .
H34 H 0.378566 0.766365 1.363154 0.139 Uiso 1 1 calc R U . . .
H35 H 0.528986 0.932510 1.127728 0.076 Uiso 1 1 calc R U . . .
H36 H 0.660551 0.866654 0.906250 0.061 Uiso 1 1 calc R U . . .
H37 H 0.894672 0.630465 0.822186 0.058 Uiso 1 1 calc R U . . .
H38 H 1.014484 0.709055 0.526429 0.079 Uiso 1 1 calc R U . . .
H39 H 0.641409 0.627665 0.483713 0.064 Uiso 1 1 calc R U . . .
H40 H 0.842402 0.381166 0.356432 0.076 Uiso 1 1 calc R U . . .
H41 H 0.831871 0.514158 0.306941 0.076 Uiso 1 1 calc R U . . .
H42 H 0.170539 0.362625 0.103765 0.079 Uiso 1 1 calc R U . . .
H111 H 0.311500 0.480399 0.743701 0.069 Uiso 1 1 calc R U . . .
H112 H 0.524789 0.455315 0.816455 0.069 Uiso 1 1 calc R U . . .
N1 N 0.5544(4) 0.2855(3) 0.1254(2) 0.0758(6) Uani 1 1 d . . . . .
H1 H 0.673167 0.251874 0.112315 0.091 Uiso 1 1 calc R U . . .
O1 O 0.7441(5) 0.8789(4) 1.3745(3) 0.1231(10) Uani 1 1 d . . . . .

loop_
_atom_site_aniso_label
_atom_site_aniso_U_11
_atom_site_aniso_U_22
_atom_site_aniso_U_33
_atom_site_aniso_U_23
_atom_site_aniso_U_13
_atom_site_aniso_U_12
O1 0.0968(16) 0.185(3) 0.0732(14) 0.0445(16) -0.0147(11) 0.0181(17)
N1 0.0654(12) 0.0962(17) 0.0585(12) 0.0194(11) 0.0022(10) 0.0292(12)
C1 0.0434(10) 0.0578(12) 0.0606(12) 0.0147(10) 0.0035(9) -0.0035(9)
C26 0.0846(17) 0.0458(11) 0.0604(13) 0.0219(10) -0.0002(12) -0.0098(11)
C23 0.0632(13) 0.0574(13) 0.0725(14) 0.0229(11) 0.0049(11) 0.0080(10)
C9 0.0368(8) 0.0414(9) 0.0564(11) 0.0205(8) 0.0003(7) 0.0019(7)
C8 0.0388(9) 0.0414(9) 0.0628(11) 0.0229(9) 0.0001(8) 0.0007(7)
C2 0.0561(12) 0.0614(13) 0.0626(13) 0.0099(11) -0.0005(10) 0.0003(10)
C24 0.0634(14) 0.0589(13) 0.0911(19) 0.0305(13) -0.0097(12) 0.0040(11)
C7 0.0565(12) 0.0543(12) 0.0703(14) 0.0285(11) 0.0001(10) -0.0149(9)
C13 0.0464(10) 0.0444(10) 0.0541(11) 0.0133(9) 0.0007(8) 0.0093(8)
C12 0.0446(10) 0.0651(13) 0.0561(12) 0.0158(10) 0.0056(9) 0.0013(9)
C6 0.0526(12) 0.0727(15) 0.0691(14) 0.0328(12) 0.0080(10) -0.0110(10)
C11 0.0476(10) 0.0561(12) 0.0577(12) 0.0168(10) 0.0061(9) -0.0101(9)
C5 0.0461(10) 0.0561(12) 0.0590(12) 0.0281(10) 0.0026(9) 0.0027(9)
C3 0.0550(12) 0.0686(14) 0.0601(13) 0.0218(11) 0.0026(10) 0.0133(10)
C10 0.0386(9) 0.0432(9) 0.0522(10) 0.0195(8) 0.0029(8) 0.0024(7)
C22 0.0563(12) 0.0528(11) 0.0640(13) 0.0262(10) -0.0001(10) 0.0033(9)
C21 0.0835(19) 0.121(3) 0.0676(16) 0.0236(17) 0.0179(14) 0.0312(19)
C4 0.0534(12) 0.0787(16) 0.0600(13) 0.0309(12) 0.0072(10) 0.0053(11)
C14 0.0472(10) 0.0378(9) 0.0631(12) 0.0192(9) -0.0037(9) 0.0033(8)
C15 0.0642(14) 0.0469(11) 0.0767(16) 0.0157(11) -0.0076(11) -0.0079(10)
C25 0.0824(17) 0.0548(13) 0.0772(16) 0.0304(13) -0.0218(13) -0.0096(12)
C16 0.0712(15) 0.0501(12) 0.0772(16) 0.0036(12) -0.0090(13) 0.0102(11)
C17 0.0592(12) 0.0563(12) 0.0608(12) 0.0078(10) -0.0035(10) 0.0242(10)
C18 0.0687(13) 0.0576(12) 0.0651(13) 0.0284(10) 0.0080(10) 0.0194(10)
C20 0.0776(17) 0.0882(19) 0.0561(13) 0.0109(13) 0.0017(12) 0.0293(15)
C19 0.0645(12) 0.0486(10) 0.0687(13) 0.0247(10) 0.0092(10) 0.0155(9)
C28 0.129(3) 0.0729(18) 0.0657(16) 0.0175(14) 0.0125(17) -0.0123(18)
C27 0.0643(13) 0.0527(12) 0.0664(13) 0.0240(11) 0.0072(11) 0.0023(10)

loop_
_atom_type_symbol
_atom_type_description
_atom_type_scat_dispersion_real
_atom_type_scat_dispersion_imag
_atom_type_scat_source
C C 0.0033 0.0016 'International Tables Vol C Tables 4.2.6.8 and 6.1.1.4'
H H 0.0000 0.0000 'International Tables Vol C Tables 4.2.6.8 and 6.1.1.4'
N N 0.0061 0.0033 'International Tables Vol C Tables 4.2.6.8 and 6.1.1.4'
O O 0.0106 0.0060 'International Tables Vol C Tables 4.2.6.8 and 6.1.1.4'

loop_
_geom_angle_atom_site_label_1
_geom_angle_atom_site_label_2
_geom_angle_atom_site_label_3
_geom_angle
_geom_angle_site_symmetry_1
_geom_angle_site_symmetry_3
C22 N1 C3 124.60(19) . .
C22 N1 H1 117.7 . .
C3 N1 H1 117.7 . .
C2 C1 C10 114.01(18) . .
C2 C1 H26 108.8 . .
C10 C1 H26 108.8 . .
C2 C1 H23 108.8 . .
C10 C1 H23 108.8 . .
H26 C1 H23 107.6 . .
C27 C26 C25 119.0(2) . .
C27 C26 C28 120.4(3) . .
C25 C26 C28 120.6(2) . .
C22 C23 C24 119.3(2) . .
C22 C23 H42 120.4 . .
C24 C23 H42 120.4 . .
C11 C9 C8 111.51(16) . .
C11 C9 C10 114.36(15) . .
C8 C9 C10 112.09(14) . .
C11 C9 H30 106.1 . .
C8 C9 H30 106.1 . .
C10 C9 H30 106.1 . .
C14 C8 C7 112.43(16) . .
C14 C8 C9 109.57(15) . .
C7 C8 C9 110.37(17) . .
C14 C8 H37 108.1 . .
C7 C8 H37 108.1 . .
C9 C8 H37 108.1 . .
C1 C2 C3 112.07(19) . .
C1 C2 H2A 109.2 . .
C3 C2 H2A 109.2 . .
C1 C2 H24 109.2 . .
C3 C2 H24 109.2 . .
H2A C2 H24 107.9 . .
C25 C24 C23 120.5(3) . .
C25 C24 H4 119.7 . .
C23 C24 H4 119.7 . .
C6 C7 C8 112.21(18) . .
C6 C7 H12 109.2 . .
C8 C7 H12 109.2 . .
C6 C7 H13 109.2 . .
C8 C7 H13 109.2 . .
H12 C7 H13 107.9 . .
C12 C13 C14 107.13(17) . .
C12 C13 C18 110.43(19) . .
C14 C13 C18 112.43(18) . .
C12 C13 C17 117.30(17) . .
C14 C13 C17 100.47(17) . .
C18 C13 C17 108.76(17) . .
C13 C12 C11 111.05(17) . .
C13 C12 H31 109.4 . .
C11 C12 H31 109.4 . .
C13 C12 H32 109.4 . .
C11 C12 H32 109.4 . .
H31 C12 H32 108.0 . .
C7 C6 C5 111.07(19) . .
C7 C6 H11 109.4 . .
C5 C6 H11 109.4 . .
C7 C6 H38 109.4 . .
C5 C6 H38 109.4 . .
H11 C6 H38 108.0 . .
C12 C11 C9 114.05(17) . .
C12 C11 H111 108.7 . .
C9 C11 H111 108.7 . .
C12 C11 H112 108.7 . .
C9 C11 H112 108.7 . .
H111 C11 H112 107.6 . .
C6 C5 C4 112.22(19) . .
C6 C5 C10 112.62(17) . .
C4 C5 C10 113.18(17) . .
C6 C5 H39 106.0 . .
C4 C5 H39 106.0 . .
C10 C5 H39 106.0 . .
N1 C3 C4 111.0(2) . .
N1 C3 C2 113.5(2) . .
C4 C3 C2 109.6(2) . .
N1 C3 H10 107.5 . .
C4 C3 H10 107.5 . .
C2 C3 H10 107.5 . .
C1 C10 C19 109.52(18) . .
C1 C10 C5 106.85(16) . .
C19 C10 C5 111.64(17) . .
C1 C10 C9 110.44(15) . .
C19 C10 C9 110.82(16) . .
C5 C10 C9 107.48(15) . .
C27 C22 C23 118.5(2) . .
C27 C22 N1 119.0(2) . .
C23 C22 N1 122.5(2) . .
C20 C21 H34 109.5 . .
C20 C21 H33 109.5 . .
H34 C21 H33 109.5 . .
C20 C21 H2 109.5 . .
H34 C21 H2 109.5 . .
H33 C21 H2 109.5 . .
C3 C4 C5 110.66(19) . .
C3 C4 H41 109.5 . .
C5 C4 H41 109.5 . .
C3 C4 H40 109.5 . .
C5 C4 H40 109.5 . .
H41 C4 H40 108.1 . .
C8 C14 C15 119.09(18) . .
C8 C14 C13 114.27(16) . .
C15 C14 C13 103.95(18) . .
C8 C14 H36 106.2 . .
C15 C14 H36 106.2 . .
C13 C14 H36 106.2 . .
C16 C15 C14 104.6(2) . .
C16 C15 H15 110.8 . .
C14 C15 H15 110.8 . .
C16 C15 H14 110.8 . .
C14 C15 H14 110.8 . .
H15 C15 H14 108.9 . .
C24 C25 C26 120.4(2) . .
C24 C25 H3 119.8 . .
C26 C25 H3 119.8 . .
C15 C16 C17 107.32(19) . .
C15 C16 H16 110.3 . .
C17 C16 H16 110.3 . .
C15 C16 H17 110.3 . .
C17 C16 H17 110.3 . .
H16 C16 H17 108.5 . .
C20 C17 C16 114.2(2) . .
C20 C17 C13 114.9(2) . .
C16 C17 C13 103.88(19) . .
C20 C17 H35 107.9 . .
C16 C17 H35 107.9 . .
C13 C17 H35 107.9 . .
C13 C18 H18 109.5 . .
C13 C18 H19 109.5 . .
H18 C18 H19 109.5 . .
C13 C18 H20 109.5 . .
H18 C18 H20 109.5 . .
H19 C18 H20 109.5 . .
O1 C20 C21 119.2(3) . .
O1 C20 C17 122.6(3) . .
C21 C20 C17 118.1(2) . .
C10 C19 H29 109.5 . .
C10 C19 H27 109.5 . .
H29 C19 H27 109.5 . .
C10 C19 H28A 109.5 . .
H29 C19 H28A 109.5 . .
H27 C19 H28A 109.5 . .
C26 C28 H6 109.5 . .
C26 C28 H7 109.5 . .
H6 C28 H7 109.5 . .
C26 C28 H28 109.5 . .
H6 C28 H28 109.5 . .
H7 C28 H28 109.5 . .
C26 C27 C22 122.2(2) . .
C26 C27 H5 118.9 . .
C22 C27 H5 118.9 . .

loop_
_geom_bond_atom_site_label_1
_geom_bond_atom_site_label_2
_geom_bond_distance
_geom_bond_site_symmetry_2
O1 C20 1.205(3) .
N1 C22 1.393(3) .
N1 C3 1.441(3) .
N1 H1 0.8600 .
C1 C2 1.521(3) .
C1 C10 1.542(3) .
C1 H26 0.9700 .
C1 H23 0.9700 .
C26 C27 1.373(3) .
C26 C25 1.375(4) .
C26 C28 1.518(4) .
C23 C22 1.390(3) .
C23 C24 1.400(4) .
C23 H42 0.9300 .
C9 C11 1.536(3) .
C9 C8 1.551(2) .
C9 C10 1.551(3) .
C9 H30 0.9800 .
C8 C14 1.518(3) .
C8 C7 1.533(3) .
C8 H37 0.9800 .
C2 C3 1.530(4) .
C2 H2A 0.9700 .
C2 H24 0.9700 .
C24 C25 1.372(4) .
C24 H4 0.9300 .
C7 C6 1.513(4) .
C7 H12 0.9700 .
C7 H13 0.9700 .
C13 C12 1.529(3) .
C13 C14 1.538(3) .
C13 C18 1.538(3) .
C13 C17 1.566(3) .
C12 C11 1.532(3) .
C12 H31 0.9700 .
C12 H32 0.9700 .
C6 C5 1.523(3) .
C6 H11 0.9700 .
C6 H38 0.9700 .
C11 H111 0.9700 .
C11 H112 0.9700 .
C5 C4 1.527(3) .
C5 C10 1.547(3) .
C5 H39 0.9800 .
C3 C4 1.518(3) .
C3 H10 0.9800 .
C10 C19 1.543(3) .
C22 C27 1.383(3) .
C21 C20 1.484(5) .
C21 H34 0.9600 .
C21 H33 0.9600 .
C21 H2 0.9600 .
C4 H41 0.9700 .
C4 H40 0.9700 .
C14 C15 1.530(3) .
C14 H36 0.9800 .
C15 C16 1.524(4) .
C15 H15 0.9700 .
C15 H14 0.9700 .
C25 H3 0.9300 .
C16 C17 1.547(4) .
C16 H16 0.9700 .
C16 H17 0.9700 .
C17 C20 1.517(4) .
C17 H35 0.9800 .
C18 H18 0.9600 .
C18 H19 0.9600 .
C18 H20 0.9600 .
C19 H29 0.9600 .
C19 H27 0.9600 .
C19 H28A 0.9600 .
C28 H6 0.9600 .
C28 H7 0.9600 .
C28 H28 0.9600 .
C27 H5 0.9300 .

loop_
_geom_torsion_atom_site_label_1
_geom_torsion_atom_site_label_2
_geom_torsion_atom_site_label_3
_geom_torsion_atom_site_label_4
_geom_torsion
_geom_torsion_site_symmetry_1
_geom_torsion_site_symmetry_2
_geom_torsion_site_symmetry_3
_geom_torsion_site_symmetry_4
C11 C9 C8 C14 -49.8(2) . . . .
C10 C9 C8 C14 -179.53(16) . . . .
C11 C9 C8 C7 -174.17(19) . . . .
C10 C9 C8 C7 56.2(2) . . . .
C10 C1 C2 C3 -55.3(3) . . . .
C22 C23 C24 C25 1.3(4) . . . .
C14 C8 C7 C6 -176.76(18) . . . .
C9 C8 C7 C6 -54.1(2) . . . .
C14 C13 C12 C11 57.0(2) . . . .
C18 C13 C12 C11 -65.7(2) . . . .
C17 C13 C12 C11 168.92(19) . . . .
C8 C7 C6 C5 54.7(3) . . . .
C13 C12 C11 C9 -54.9(3) . . . .
C8 C9 C11 C12 50.4(2) . . . .
C10 C9 C11 C12 178.86(17) . . . .
C7 C6 C5 C4 173.51(19) . . . .
C7 C6 C5 C10 -57.4(2) . . . .
C22 N1 C3 C4 -153.7(3) . . . .
C22 N1 C3 C2 82.3(3) . . . .
C1 C2 C3 N1 179.71(19) . . . .
C1 C2 C3 C4 55.0(3) . . . .
C2 C1 C10 C19 -67.9(2) . . . .
C2 C1 C10 C5 53.2(2) . . . .
C2 C1 C10 C9 169.80(19) . . . .
C6 C5 C10 C1 176.00(19) . . . .
C4 C5 C10 C1 -55.4(2) . . . .
C6 C5 C10 C19 -64.3(2) . . . .
C4 C5 C10 C19 64.3(2) . . . .
C6 C5 C10 C9 57.4(2) . . . .
C4 C5 C10 C9 -173.95(16) . . . .
C11 C9 C10 C1 58.8(2) . . . .
C8 C9 C10 C1 -173.03(16) . . . .
C11 C9 C10 C19 -62.8(2) . . . .
C8 C9 C10 C19 65.4(2) . . . .
C11 C9 C10 C5 174.99(15) . . . .
C8 C9 C10 C5 -56.82(19) . . . .
C24 C23 C22 C27 -1.3(3) . . . .
C24 C23 C22 N1 177.1(2) . . . .
C3 N1 C22 C27 -178.3(2) . . . .
C3 N1 C22 C23 3.3(4) . . . .
N1 C3 C4 C5 177.07(19) . . . .
C2 C3 C4 C5 -56.8(3) . . . .
C6 C5 C4 C3 -171.6(2) . . . .
C10 C5 C4 C3 59.6(2) . . . .
C7 C8 C14 C15 -55.7(2) . . . .
C9 C8 C14 C15 -178.80(19) . . . .
C7 C8 C14 C13 -179.28(17) . . . .
C9 C8 C14 C13 57.6(2) . . . .
C12 C13 C14 C8 -61.0(2) . . . .
C18 C13 C14 C8 60.5(2) . . . .
C17 C13 C14 C8 175.97(15) . . . .
C12 C13 C14 C15 167.58(17) . . . .
C18 C13 C14 C15 -70.9(2) . . . .
C17 C13 C14 C15 44.6(2) . . . .
C8 C14 C15 C16 -163.35(19) . . . .
C13 C14 C15 C16 -34.8(2) . . . .
C23 C24 C25 C26 -0.9(4) . . . .
C27 C26 C25 C24 0.6(3) . . . .
C28 C26 C25 C24 -179.4(2) . . . .
C14 C15 C16 C17 10.7(3) . . . .
C15 C16 C17 C20 142.6(2) . . . .
C15 C16 C17 C13 16.8(3) . . . .
C12 C13 C17 C20 81.7(3) . . . .
C14 C13 C17 C20 -162.63(19) . . . .
C18 C13 C17 C20 -44.4(3) . . . .
C12 C13 C17 C16 -152.8(2) . . . .
C14 C13 C17 C16 -37.2(2) . . . .
C18 C13 C17 C16 81.0(2) . . . .
C16 C17 C20 O1 -15.0(4) . . . .
C13 C17 C20 O1 104.8(3) . . . .
C16 C17 C20 C21 165.8(3) . . . .
C13 C17 C20 C21 -74.4(3) . . . .
C25 C26 C27 C22 -0.6(3) . . . .
C28 C26 C27 C22 179.3(2) . . . .
C23 C22 C27 C26 1.0(3) . . . .
N1 C22 C27 C26 -177.5(2) . . . .
